data_1512607
loop_
_publ_author_name
'Alejandro J. Arce'
'Ysaura De Sanctis'
'Maria Cristina Goite'
'Ruben Machado'
'Yomaira Otero'
'Teresa Gonzalez'

_publ_section_title
;
 Insertion of a phospholide unit into a metalmetal bond: Synthesis and
 X-ray structure of [Ru3(CO)9(nu:?1:?5-PC4H2Me2)(?1-C6H5)]
;
_journal_name_full
;
Inorganica Chimica Acta
;
_journal_page_first 241
_journal_page_last 245
_journal_paper_doi 10.1016/j.ica.2012.01.033
_journal_volume 392
_journal_year 2012
_chemical_compound_source Synthesis
_chemical_formula_moiety 'C21 H14 O9 Os3 P'
_chemical_formula_sum 'C21 H14 O9 Os3 P'
_chemical_formula_weight 1011.89
_space_group_IT_number 2
_symmetry_cell_setting triclinic
_symmetry_space_group_name_Hall '-P 1'
_symmetry_space_group_name_H-M 'P -1'
_atom_sites_solution_hydrogens geom
_atom_sites_solution_primary direct
_atom_sites_solution_secondary difmap
_cell_angle_alpha 91.83(2)
_cell_angle_beta 95.121(7)
_cell_angle_gamma 102.21(2)
_cell_formula_units_Z 2
_cell_length_a 9.871(6)
_cell_length_b 10.035(6)
_cell_length_c 12.684(6)
_cell_measurement_reflns_used 8873
_cell_measurement_temperature 293(2)
_cell_measurement_theta_max 55.9770
_cell_measurement_theta_min 3.2280
_cell_volume 1221.4(12)
_computing_cell_refinement 'CrystalClear (Rigaku/MSC Inc., 2005)'
_computing_data_collection 'CrystalClear (Rigaku/MSC Inc., 2005)'
_computing_data_reduction 'CrystalClear (Rigaku/MSC Inc., 2005)'
_computing_molecular_graphics
;
SHELXLTL-NT V5.1 (Bruker AXS, 1998) and DIAMOND 
(Brandenburg, 1998)
;
_computing_publication_material
; 
SHELXLTL-NT V5.1 (Bruker AXS, 1998) and PLATON (Spek, 2003).
;
_computing_structure_refinement 'SHELXLTL-NT V5.1 (Bruker AXS, 1998)'
_computing_structure_solution 'SHELXLTL-NT V5.1 (Bruker AXS, 1998)'
_diffrn_ambient_temperature 293(2)
_diffrn_measured_fraction_theta_full 0.961
_diffrn_measured_fraction_theta_max 0.767
_diffrn_measurement_device 'Mercury (2x2 bin mode)'
_diffrn_measurement_device_type 'Rigaku AFC7S Mercury'
_diffrn_measurement_method '\w '
_diffrn_radiation_detector CCD
_diffrn_radiation_monochromator graphite
_diffrn_radiation_source 'Normal-focus sealed tube'
_diffrn_radiation_type MoK\a
_diffrn_radiation_wavelength 0.71070
_diffrn_reflns_av_R_equivalents 0.0394
_diffrn_reflns_av_sigmaI/netI 0.0493
_diffrn_reflns_limit_h_max 11
_diffrn_reflns_limit_h_min -11
_diffrn_reflns_limit_k_max 11
_diffrn_reflns_limit_k_min -9
_diffrn_reflns_limit_l_max 14
_diffrn_reflns_limit_l_min -14
_diffrn_reflns_number 13431
_diffrn_reflns_theta_full 25.00
_diffrn_reflns_theta_max 27.99
_diffrn_reflns_theta_min 1.61
_diffrn_standards_decay_% 0
_diffrn_standards_interval_count 0
_diffrn_standards_interval_time 0
_diffrn_standards_number 0
_exptl_absorpt_coefficient_mu 15.680
_exptl_absorpt_correction_T_max 0.969
_exptl_absorpt_correction_T_min 0.957
_exptl_absorpt_process_details 'Jacobson, R. (1998) Private communication'
_exptl_crystal_colour Yellow
_exptl_crystal_density_diffrn 2.752
_exptl_crystal_density_method 'not measured'
_exptl_crystal_description Laminar
_exptl_crystal_F_000 910
_exptl_crystal_size_max 0.49
_exptl_crystal_size_mid 0.18
_exptl_crystal_size_min 0.16
_refine_diff_density_max 1.716
_refine_diff_density_min -2.032
_refine_diff_density_rms 0.247
_refine_ls_extinction_coef 0.00359(19)
_refine_ls_extinction_expression Fc^*^=kFc[1+0.001xFc^2^\l^3^/sin(2\q)]^-1/4^
_refine_ls_extinction_method SHELXL
_refine_ls_goodness_of_fit_ref 1.096
_refine_ls_hydrogen_treatment constr
_refine_ls_matrix_type full
_refine_ls_number_parameters 308
_refine_ls_number_reflns 4519
_refine_ls_number_restraints 0
_refine_ls_restrained_S_all 1.096
_refine_ls_R_factor_all 0.0456
_refine_ls_R_factor_gt 0.0388
_refine_ls_shift/su_max 0.000
_refine_ls_shift/su_mean 0.000
_refine_ls_structure_factor_coef Fsqd
_refine_ls_weighting_details 'calc w=1/[\s^2^(Fo^2^)+(0.0476P)^2^+0.0000P] where P=(Fo^2^+2Fc^2^)/3'
_refine_ls_weighting_scheme calc
_refine_ls_wR_factor_gt 0.0891
_refine_ls_wR_factor_ref 0.0947
_reflns_number_gt 3990
_reflns_number_total 4519
_reflns_threshold_expression >2sigma(I)
_cod_data_source_file ICA-2012-392-241-245-3.CIF
_cod_data_source_block shelxl
_cod_original_sg_symbol_H-M P-1
_cod_database_code 1512607

loop_
_symmetry_equiv_pos_as_xyz
'x, y, z'
'-x, -y, -z'

loop_
_atom_site_label
_atom_site_type_symbol
_atom_site_fract_x
_atom_site_fract_y
_atom_site_fract_z
_atom_site_U_iso_or_equiv
_atom_site_adp_type
_atom_site_occupancy
_atom_site_symmetry_multiplicity
_atom_site_calc_flag
_atom_site_refinement_flags
P4 P 0.3365(2) 0.4418(2) 0.24226(17) 0.0292(5) Uani 1 1 d .
Os1 Os 0.24542(4) 0.16653(3) 0.34763(3) 0.03301(13) Uani 1 1 d .
Os2 Os 0.33580(3) 0.24627(3) 0.13664(3) 0.03231(13) Uani 1 1 d .
Os3 Os 0.05656(3) 0.24744(3) 0.19169(3) 0.03005(13) Uani 1 1 d .
O11A O 0.4826(9) 0.1438(7) 0.5151(6) 0.073(2) Uani 1 1 d .
O12A O 0.0282(8) 0.1505(7) 0.5035(7) 0.067(2) Uani 1 1 d .
O13A O 0.1706(9) -0.1423(7) 0.2916(6) 0.066(2) Uani 1 1 d .
O21A O 0.6472(8) 0.3065(9) 0.1123(8) 0.087(3) Uani 1 1 d .
O22A O 0.2778(9) -0.0400(8) 0.0253(7) 0.074(2) Uani 1 1 d .
O23A O 0.2479(9) 0.3869(8) -0.0589(6) 0.074(2) Uani 1 1 d .
O31A O -0.0825(8) 0.3324(7) -0.0117(6) 0.069(2) Uani 1 1 d .
O32A O -0.0119(8) -0.0505(7) 0.1132(6) 0.0564(19) Uani 1 1 d .
O33A O -0.1954(8) 0.2005(8) 0.3194(7) 0.073(2) Uani 1 1 d .
C11A C 0.3954(11) 0.1504(9) 0.4530(8) 0.048(2) Uani 1 1 d .
C12A C 0.1087(12) 0.1559(8) 0.4434(8) 0.049(3) Uani 1 1 d .
C13A C 0.1966(10) -0.0286(10) 0.3104(8) 0.047(2) Uani 1 1 d .
C21A C 0.5321(11) 0.2816(9) 0.1238(8) 0.051(2) Uani 1 1 d .
C22A C 0.2955(10) 0.0645(10) 0.0660(8) 0.045(2) Uani 1 1 d .
C23A C 0.2781(11) 0.3311(9) 0.0114(8) 0.045(2) Uani 1 1 d .
C31A C -0.0308(10) 0.3023(9) 0.0621(8) 0.042(2) Uani 1 1 d .
C32A C 0.0182(9) 0.0620(10) 0.1427(7) 0.040(2) Uani 1 1 d .
C33A C -0.1021(11) 0.2215(10) 0.2719(8) 0.050(2) Uani 1 1 d .
C1 C 0.1694(9) 0.4772(8) 0.2106(6) 0.0330(19) Uani 1 1 d .
H1A H 0.1547 0.5398 0.1550 0.040 Uiso 1 1 calc R
C2 C 0.0975(9) 0.4722(8) 0.3006(7) 0.036(2) Uani 1 1 d .
C3 C 0.1844(9) 0.4611(8) 0.4032(6) 0.036(2) Uani 1 1 d .
H3A H 0.1267 0.4052 0.4514 0.043 Uiso 1 1 calc R
C4 C 0.3010(9) 0.3906(7) 0.3738(7) 0.0343(19) Uani 1 1 d .
H4A H 0.3843 0.4189 0.4241 0.041 Uiso 1 1 calc R
C5 C 0.2412(10) 0.6056(8) 0.4543(7) 0.044(2) Uani 1 1 d .
H5A H 0.1649 0.6456 0.4705 0.066 Uiso 1 1 calc R
H5B H 0.2951 0.6608 0.4060 0.066 Uiso 1 1 calc R
H5C H 0.2990 0.6004 0.5184 0.066 Uiso 1 1 calc R
C6 C -0.0331(10) 0.5273(9) 0.3035(8) 0.047(2) Uani 1 1 d .
H6A H -0.0125 0.6118 0.3454 0.070 Uiso 1 1 calc R
H6B H -0.1027 0.4624 0.3341 0.070 Uiso 1 1 calc R
H6C H -0.0673 0.5429 0.2326 0.070 Uiso 1 1 calc R
C7 C 0.4671(8) 0.6000(8) 0.2415(6) 0.0322(18) Uani 1 1 d .
C8 C 0.5995(9) 0.6068(9) 0.2886(8) 0.045(2) Uani 1 1 d .
H8A H 0.6223 0.5303 0.3190 0.054 Uiso 1 1 calc R
C9 C 0.6998(11) 0.7283(11) 0.2909(9) 0.059(3) Uani 1 1 d .
H9A H 0.7892 0.7332 0.3232 0.070 Uiso 1 1 calc R
C10 C 0.6665(12) 0.8387(10) 0.2459(10) 0.069(3) Uani 1 1 d .
H10A H 0.7331 0.9198 0.2476 0.082 Uiso 1 1 calc R
C11 C 0.5365(12) 0.8321(10) 0.1982(12) 0.076(4) Uani 1 1 d .
H11A H 0.5156 0.9095 0.1680 0.092 Uiso 1 1 calc R
C12 C 0.4353(11) 0.7151(9) 0.1934(9) 0.058(3) Uani 1 1 d .
H12A H 0.3473 0.7118 0.1590 0.069 Uiso 1 1 calc R

loop_
_atom_site_aniso_label
_atom_site_aniso_U_11
_atom_site_aniso_U_22
_atom_site_aniso_U_33
_atom_site_aniso_U_23
_atom_site_aniso_U_13
_atom_site_aniso_U_12
P4 0.0282(12) 0.0293(11) 0.0302(12) 0.0016(8) 0.0042(9) 0.0056(8)
Os1 0.0381(2) 0.0273(2) 0.0332(2) 0.00525(14) 0.00041(16) 0.00687(14)
Os2 0.0303(2) 0.0333(2) 0.0342(2) -0.00097(14) 0.00585(15) 0.00795(14)
Os3 0.0260(2) 0.0312(2) 0.0314(2) 0.00099(13) 0.00105(14) 0.00352(13)
O11A 0.074(6) 0.075(5) 0.068(5) -0.002(4) -0.034(5) 0.029(4)
O12A 0.069(6) 0.059(5) 0.074(6) 0.009(4) 0.036(5) 0.001(4)
O13A 0.093(6) 0.026(4) 0.076(5) 0.000(3) 0.003(4) 0.006(3)
O21A 0.031(5) 0.103(7) 0.132(9) 0.007(5) 0.019(5) 0.021(4)
O22A 0.082(6) 0.055(5) 0.086(6) -0.034(4) -0.005(5) 0.029(4)
O23A 0.092(7) 0.094(6) 0.044(5) 0.021(4) 0.010(4) 0.035(5)
O31A 0.074(6) 0.064(5) 0.065(5) 0.027(4) -0.020(4) 0.011(4)
O32A 0.055(5) 0.045(4) 0.064(5) -0.015(3) -0.002(4) 0.004(3)
O33A 0.043(5) 0.081(5) 0.091(6) -0.016(4) 0.044(4) -0.010(4)
C11A 0.046(6) 0.036(5) 0.057(6) 0.008(4) -0.007(5) 0.004(4)
C12A 0.062(7) 0.030(5) 0.051(6) 0.010(4) 0.006(5) -0.001(4)
C13A 0.047(6) 0.046(6) 0.048(6) 0.014(4) 0.002(5) 0.012(4)
C21A 0.047(7) 0.046(6) 0.061(7) -0.001(4) 0.007(5) 0.017(5)
C22A 0.042(6) 0.049(6) 0.048(6) 0.000(4) 0.012(5) 0.013(4)
C23A 0.058(7) 0.041(5) 0.041(6) 0.001(4) 0.015(5) 0.020(4)
C31A 0.043(6) 0.037(5) 0.046(6) 0.009(4) 0.001(5) 0.009(4)
C32A 0.033(5) 0.047(6) 0.038(5) 0.007(4) 0.000(4) 0.002(4)
C33A 0.042(6) 0.049(6) 0.054(7) -0.001(4) -0.001(5) -0.002(4)
C1 0.036(5) 0.030(4) 0.031(5) 0.006(3) 0.000(4) 0.005(3)
C2 0.037(5) 0.029(4) 0.044(5) 0.002(3) 0.006(4) 0.009(4)
C3 0.047(6) 0.029(4) 0.031(5) 0.001(3) 0.014(4) 0.004(4)
C4 0.042(5) 0.022(4) 0.038(5) 0.005(3) -0.005(4) 0.006(3)
C5 0.057(6) 0.033(5) 0.040(5) -0.001(4) 0.007(4) 0.007(4)
C6 0.043(6) 0.041(5) 0.057(6) -0.002(4) 0.009(5) 0.010(4)
C7 0.024(5) 0.034(4) 0.036(5) 0.001(3) 0.006(4) 0.001(3)
C8 0.035(5) 0.046(5) 0.052(6) -0.004(4) -0.001(4) 0.008(4)
C9 0.036(6) 0.060(7) 0.073(8) -0.015(5) 0.007(5) -0.005(5)
C10 0.055(8) 0.035(6) 0.105(10) -0.017(6) 0.019(7) -0.016(5)
C11 0.050(8) 0.041(6) 0.136(12) 0.026(6) 0.011(7) 0.002(5)
C12 0.038(6) 0.048(6) 0.086(8) 0.026(5) -0.004(5) 0.007(4)

loop_
_atom_type_symbol
_atom_type_description
_atom_type_scat_dispersion_real
_atom_type_scat_dispersion_imag
_atom_type_scat_source
C C 0.0033 0.0016 'International Tables Vol C Tables 4.2.6.8 and 6.1.1.4'
H H 0.0000 0.0000 'International Tables Vol C Tables 4.2.6.8 and 6.1.1.4'
Os Os -1.2165 7.6030 'International Tables Vol C Tables 4.2.6.8 and 6.1.1.4'
P P 0.1023 0.0942 'International Tables Vol C Tables 4.2.6.8 and 6.1.1.4'
O O 0.0106 0.0060 'International Tables Vol C Tables 4.2.6.8 and 6.1.1.4'

loop_
_geom_angle_atom_site_label_1
_geom_angle_atom_site_label_2
_geom_angle_atom_site_label_3
_geom_angle
C1 P4 C4 94.0(4)
C1 P4 C7 108.7(4)
C4 P4 C7 113.4(4)
C1 P4 Os2 104.5(3)
C4 P4 Os2 108.4(3)
C7 P4 Os2 123.5(3)
C12A Os1 C11A 95.7(4)
C12A Os1 C13A 93.4(4)
C11A Os1 C13A 93.5(4)
C12A Os1 C4 90.4(3)
C11A Os1 C4 90.0(3)
C13A Os1 C4 174.6(3)
C12A Os1 Os3 88.5(3)
C11A Os1 Os3 168.0(2)
C13A Os1 Os3 97.5(3)
C4 Os1 Os3 78.8(2)
C12A Os1 Os2 147.9(3)
C11A Os1 Os2 114.6(3)
C13A Os1 Os2 95.1(3)
C4 Os1 Os2 79.7(2)
Os3 Os1 Os2 59.76(3)
C21A Os2 C23A 98.7(4)
C21A Os2 C22A 95.3(4)
C23A Os2 C22A 93.4(4)
C21A Os2 P4 97.1(3)
C23A Os2 P4 91.2(3)
C22A Os2 P4 166.0(3)
C21A Os2 Os3 166.5(3)
C23A Os2 Os3 83.9(3)
C22A Os2 Os3 97.8(3)
P4 Os2 Os3 69.60(6)
C21A Os2 Os1 116.7(3)
C23A Os2 Os1 141.2(3)
C22A Os2 Os1 98.3(3)
P4 Os2 Os1 70.25(6)
Os3 Os2 Os1 57.982(14)
C32A Os3 C33A 93.0(4)
C32A Os3 C31A 92.5(4)
C33A Os3 C31A 97.9(4)
C32A Os3 C1 158.5(4)
C33A Os3 C1 108.4(4)
C31A Os3 C1 83.6(3)
C32A Os3 C2 166.2(3)
C33A Os3 C2 77.6(3)
C31A Os3 C2 98.8(3)
C1 Os3 C2 32.8(3)
C32A Os3 Os1 84.5(3)
C33A Os3 Os1 97.5(3)
C31A Os3 Os1 164.4(3)
C1 Os3 Os1 93.6(2)
C2 Os3 Os1 86.6(2)
C32A Os3 Os2 83.9(3)
C33A Os3 Os2 159.7(3)
C31A Os3 Os2 102.3(3)
C1 Os3 Os2 76.4(2)
C2 Os3 Os2 101.3(2)
Os1 Os3 Os2 62.26(3)
O11A C11A Os1 178.5(9)
O12A C12A Os1 178.3(10)
O13A C13A Os1 177.8(9)
O21A C21A Os2 176.7(10)
O22A C22A Os2 177.2(9)
O23A C23A Os2 176.4(9)
O31A C31A Os3 178.9(9)
O32A C32A Os3 176.6(8)
O33A C33A Os3 177.1(9)
C2 C1 P4 110.3(6)
C2 C1 Os3 81.9(5)
P4 C1 Os3 94.1(3)
C2 C1 H1A 120.5
P4 C1 H1A 120.5
Os3 C1 H1A 120.5
C1 C2 C6 121.9(8)
C1 C2 C3 114.5(8)
C6 C2 C3 119.5(8)
C1 C2 Os3 65.2(4)
C6 C2 Os3 112.6(6)
C3 C2 Os3 108.9(5)
C2 C3 C4 106.4(6)
C2 C3 C5 108.5(7)
C4 C3 C5 112.6(7)
C2 C3 H3A 109.8
C4 C3 H3A 109.8
C5 C3 H3A 109.8
C3 C4 P4 105.5(5)
C3 C4 Os1 116.8(6)
P4 C4 Os1 100.9(4)
C3 C4 H4A 111.0
P4 C4 H4A 111.0
Os1 C4 H4A 111.0
C3 C5 H5A 109.5
C3 C5 H5B 109.5
H5A C5 H5B 109.5
C3 C5 H5C 109.5
H5A C5 H5C 109.5
H5B C5 H5C 109.5
C2 C6 H6A 109.5
C2 C6 H6B 109.5
H6A C6 H6B 109.5
C2 C6 H6C 109.5
H6A C6 H6C 109.5
H6B C6 H6C 109.5
C8 C7 C12 119.3(8)
C8 C7 P4 119.5(6)
C12 C7 P4 121.3(7)
C7 C8 C9 120.1(9)
C7 C8 H8A 119.9
C9 C8 H8A 119.9
C10 C9 C8 119.7(10)
C10 C9 H9A 120.2
C8 C9 H9A 120.2
C9 C10 C11 120.4(9)
C9 C10 H10A 119.8
C11 C10 H10A 119.8
C10 C11 C12 121.9(10)
C10 C11 H11A 119.0
C12 C11 H11A 119.0
C11 C12 C7 118.5(9)
C11 C12 H12A 120.7
C7 C12 H12A 120.7

loop_
_geom_bond_atom_site_label_1
_geom_bond_atom_site_label_2
_geom_bond_distance
P4 C1 1.773(9)
P4 C4 1.803(9)
P4 C7 1.822(8)
P4 Os2 2.339(2)
Os1 C12A 1.884(12)
Os1 C11A 1.941(10)
Os1 C13A 1.947(10)
Os1 C4 2.205(7)
Os1 Os3 2.8514(11)
Os1 Os2 2.9764(14)
Os2 C21A 1.917(11)
Os2 C23A 1.924(10)
Os2 C22A 1.953(10)
Os2 Os3 2.9055(16)
Os3 C32A 1.892(10)
Os3 C33A 1.920(11)
Os3 C31A 1.938(10)
Os3 C1 2.333(8)
Os3 C2 2.545(8)
O11A C11A 1.127(11)
O12A C12A 1.144(12)
O13A C13A 1.128(11)
O21A C21A 1.135(12)
O22A C22A 1.127(11)
O23A C23A 1.119(11)
O31A C31A 1.107(11)
O32A C32A 1.146(10)
O33A C33A 1.132(12)
C1 C2 1.394(12)
C1 H1A 0.9800
C2 C6 1.509(12)
C2 C3 1.515(12)
C3 C4 1.539(12)
C3 C5 1.539(11)
C3 H3A 0.9800
C4 H4A 0.9800
C5 H5A 0.9600
C5 H5B 0.9600
C5 H5C 0.9600
C6 H6A 0.9600
C6 H6B 0.9600
C6 H6C 0.9600
C7 C8 1.375(12)
C7 C12 1.402(12)
C8 C9 1.397(13)
C8 H8A 0.9300
C9 C10 1.350(16)
C9 H9A 0.9300
C10 C11 1.356(16)
C10 H10A 0.9300
C11 C12 1.368(13)
C11 H11A 0.9300
C12 H12A 0.9300
